data_1561525
loop_
_publ_author_name
'Yohannan, Jinu P.'
'Vidyasagar, Kanamaluru'

_publ_section_title
;
 Syntheses, structural variants and characterization of AInM&#x2032;S4
 (A=alkali metals, Tl; M&#x2032; = Ge, Sn) compounds; facile ion-exchange
 reactions of layered NaInSnS4 and KInSnS4 compounds
;
_journal_name_full 'Journal of Solid State Chemistry'
_journal_page_first 291
_journal_page_last 302
_journal_paper_doi 10.1016/j.jssc.2016.03.045
_journal_volume 238
_journal_year 2016
_chemical_formula_sum 'Ge In S4 Tl'
_chemical_formula_weight 520.08
_space_group_IT_number 205
_space_group_name_Hall '-P 2ac 2ab 3'
_space_group_name_H-M_alt 'P a -3'
_symmetry_cell_setting cubic
_symmetry_space_group_name_Hall '-P 2ac 2ab 3'
_symmetry_space_group_name_H-M 'P a -3'
_atom_sites_solution_primary direct
_atom_sites_solution_secondary difmap
_audit_creation_method SHELXL-97
_cell_angle_alpha 90.00
_cell_angle_beta 90.00
_cell_angle_gamma 90.00
_cell_formula_units_Z 12
_cell_length_a 12.997(6)
_cell_length_b 12.997(6)
_cell_length_c 12.997(6)
_cell_measurement_reflns_used 150
_cell_measurement_temperature 293(2)
_cell_measurement_theta_max 17.87
_cell_measurement_theta_min 4.44
_cell_volume 2195.5(18)
_computing_cell_refinement APEXII,Bruker,2004
_computing_data_collection APEXII,Bruker,2004
_computing_data_reduction SAINT,Bruker,2004
_computing_molecular_graphics 'ORTEP-3 (Farrugia, 1997)'
_computing_publication_material 'SHELXL-97 (Sheldrick, 1997)'
_computing_structure_refinement 'SHELXL-97 (Sheldrick, 1997)'
_computing_structure_solution 'SHELXS-97 (Sheldrick, 1997)'
_diffrn_ambient_temperature 293(2)
_diffrn_measured_fraction_theta_full 1.000
_diffrn_measured_fraction_theta_max 1.000
_diffrn_measurement_device_type 'Bruker ApexII ccd area detector'
_diffrn_measurement_method 'phi and omega scans'
_diffrn_radiation_monochromator graphite
_diffrn_radiation_source 'fine-focus sealed tube'
_diffrn_radiation_type MoK\a
_diffrn_radiation_wavelength 0.71073
_diffrn_reflns_av_R_equivalents 0.1064
_diffrn_reflns_av_sigmaI/netI 0.1031
_diffrn_reflns_limit_h_max 8
_diffrn_reflns_limit_h_min -13
_diffrn_reflns_limit_k_max 7
_diffrn_reflns_limit_k_min -10
_diffrn_reflns_limit_l_max 8
_diffrn_reflns_limit_l_min -13
_diffrn_reflns_number 1730
_diffrn_reflns_theta_full 21.52
_diffrn_reflns_theta_max 21.52
_diffrn_reflns_theta_min 2.71
_exptl_absorpt_coefficient_mu 30.188
_exptl_absorpt_correction_T_max 0.547
_exptl_absorpt_correction_T_min 0.351
_exptl_absorpt_correction_type multi-scan
_exptl_absorpt_process_details SADABS(Bruker,2004)
_exptl_crystal_colour yellow
_exptl_crystal_density_diffrn 4.720
_exptl_crystal_density_method 'not measured'
_exptl_crystal_description block
_exptl_crystal_F_000 2711
_exptl_crystal_size_max 0.04
_exptl_crystal_size_mid 0.03
_exptl_crystal_size_min 0.02
_refine_diff_density_max 1.026
_refine_diff_density_min -1.168
_refine_diff_density_rms 0.240
_refine_ls_extinction_method none
_refine_ls_goodness_of_fit_ref 0.974
_refine_ls_matrix_type full
_refine_ls_number_parameters 33
_refine_ls_number_reflns 426
_refine_ls_number_restraints 0
_refine_ls_restrained_S_all 0.974
_refine_ls_R_factor_all 0.1098
_refine_ls_R_factor_gt 0.0526
_refine_ls_shift/su_max 0.000
_refine_ls_shift/su_mean 0.000
_refine_ls_structure_factor_coef Fsqd
_refine_ls_weighting_details 'calc w=1/[\s^2^(Fo^2^)+(0.0442P)^2^+0.0000P] where P=(Fo^2^+2Fc^2^)/3'
_refine_ls_weighting_scheme calc
_refine_ls_wR_factor_gt 0.1003
_refine_ls_wR_factor_ref 0.1215
_reflns_number_gt 256
_reflns_number_total 426
_reflns_threshold_expression >2sigma(I)
_cod_data_source_file JSSC-2016-238-291.cif
_cod_data_source_block TlInGeS4-4-beta
_cod_original_cell_volume 2195.7(18)
_cod_original_sg_symbol_Hall P2ac2ab
_cod_original_sg_symbol_H-M Pa-3
_cod_database_code 1561525

loop_
_symmetry_equiv_pos_as_xyz
'x, y, z'
'-x+1/2, -y, z+1/2'
'x+1/2, -y+1/2, -z'
'-x, y+1/2, -z+1/2'
'y, z, x'
'-y+1/2, -z, x+1/2'
'y+1/2, -z+1/2, -x'
'-y, z+1/2, -x+1/2'
'z, x, y'
'-z, x+1/2, -y+1/2'
'-z+1/2, -x, y+1/2'
'z+1/2, -x+1/2, -y'
'-x, -y, -z'
'x-1/2, y, -z-1/2'
'-x-1/2, y-1/2, z'
'x, -y-1/2, z-1/2'
'-y, -z, -x'
'y-1/2, z, -x-1/2'
'-y-1/2, z-1/2, x'
'y, -z-1/2, x-1/2'
'-z, -x, -y'
'z, -x-1/2, y-1/2'
'z-1/2, x, -y-1/2'
'-z-1/2, x-1/2, y'

loop_
_atom_site_label
_atom_site_type_symbol
_atom_site_fract_x
_atom_site_fract_y
_atom_site_fract_z
_atom_site_U_iso_or_equiv
_atom_site_adp_type
_atom_site_occupancy
_atom_site_symmetry_multiplicity
_atom_site_calc_flag
_atom_site_refinement_flags
_atom_site_disorder_assembly
_atom_site_disorder_group
Tl1 Tl 0.37497(9) 0.37497(9) 0.37497(9) 0.0677(9) Uani 1 3 d S . .
Tl2 Tl 0.0000 0.5000 0.5000 0.154(2) Uani 1 6 d S . .
In1 In 0.14096(17) 0.62773(17) 0.19680(16) 0.0358(8) Uani 0.50 1 d P . .
Ge1 Ge 0.14096(17) 0.62773(17) 0.19680(16) 0.0358(8) Uani 0.50 1 d P . .
S1 S -0.0278(6) 0.5797(6) 0.2282(7) 0.069(3) Uani 1 1 d . . .
S2 S 0.2061(5) 0.6287(5) 0.3631(5) 0.048(2) Uani 1 1 d . . .

loop_
_atom_site_aniso_label
_atom_site_aniso_U_11
_atom_site_aniso_U_22
_atom_site_aniso_U_33
_atom_site_aniso_U_23
_atom_site_aniso_U_13
_atom_site_aniso_U_12
Tl1 0.0677(9) 0.0677(9) 0.0677(9) -0.0116(8) -0.0116(8) -0.0116(8)
Tl2 0.154(2) 0.154(2) 0.154(2) -0.029(3) 0.029(3) -0.029(3)
In1 0.0372(16) 0.0354(14) 0.0349(15) -0.0058(11) -0.0003(11) 0.0001(12)
Ge1 0.0372(16) 0.0354(14) 0.0349(15) -0.0058(11) -0.0003(11) 0.0001(12)
S1 0.078(7) 0.055(5) 0.075(6) 0.018(5) -0.024(5) -0.018(5)
S2 0.054(5) 0.053(5) 0.037(4) 0.006(4) 0.000(4) -0.013(4)

loop_
_atom_type_symbol
_atom_type_description
_atom_type_scat_dispersion_real
_atom_type_scat_dispersion_imag
_atom_type_scat_source
S S 0.1250 0.1230 'International Tables Vol C Tables 4.2.6.8 and 6.1.1.4'
Ge Ge 0.1550 1.8000 'International Tables Vol C Tables 4.2.6.8 and 6.1.1.4'
In In -0.7280 1.3100 'International Tables Vol C Tables 4.2.6.8 and 6.1.1.4'
Tl Tl -2.8360 9.6690 'International Tables Vol C Tables 4.2.6.8 and 6.1.1.4'

loop_
_geom_angle_atom_site_label_1
_geom_angle_atom_site_label_2
_geom_angle_atom_site_label_3
_geom_angle
_geom_angle_site_symmetry_1
_geom_angle_site_symmetry_3
S1 Tl1 S1 100.47(19) 20_566 24_665
S1 Tl1 S1 100.47(19) 20_566 14_656
S1 Tl1 S1 100.47(19) 24_665 14_656
S1 In1 S1 115.6(4) 22_565 .
S1 In1 S2 116.1(3) 22_565 .
S1 In1 S2 100.5(3) . .
S1 In1 S2 106.4(3) 22_565 11_564
S1 In1 S2 107.1(3) . 11_564
S2 In1 S2 110.8(4) . 11_564
S1 Ge1 S1 115.6(4) 22_565 .
S1 Ge1 S2 116.1(3) 22_565 .
S1 Ge1 S2 100.5(3) . .
S1 Ge1 S2 106.4(3) 22_565 11_564
S1 Ge1 S2 107.1(3) . 11_564
S2 Ge1 S2 110.8(4) . 11_564
Ge1 S1 In1 0.00(9) 19_665 19_665
Ge1 S1 In1 105.6(3) 19_665 .
In1 S1 In1 105.6(3) 19_665 .
Ge1 S1 Ge1 105.6(3) 19_665 .
In1 S1 Ge1 105.6(3) 19_665 .
In1 S1 Ge1 0.00(15) . .
Ge1 S1 Tl1 96.9(3) 19_665 14_556
In1 S1 Tl1 96.9(3) 19_665 14_556
In1 S1 Tl1 121.2(3) . 14_556
Ge1 S1 Tl1 121.2(3) . 14_556
Ge1 S2 In1 0.00(10) . .
Ge1 S2 Ge1 108.6(3) . 8_655
In1 S2 Ge1 108.6(3) . 8_655
Ge1 S2 In1 108.6(3) . 8_655
In1 S2 In1 108.6(3) . 8_655
Ge1 S2 In1 0.00(15) 8_655 8_655

loop_
_geom_bond_atom_site_label_1
_geom_bond_atom_site_label_2
_geom_bond_distance
_geom_bond_site_symmetry_2
Tl1 S1 3.236(8) 20_566
Tl1 S1 3.236(8) 24_665
Tl1 S1 3.236(8) 14_656
In1 S1 2.300(9) 22_565
In1 S1 2.317(9) .
In1 S2 2.321(7) .
In1 S2 2.335(7) 11_564
Ge1 S1 2.300(9) 22_565
Ge1 S1 2.317(9) .
Ge1 S2 2.321(7) .
Ge1 S2 2.335(7) 11_564
S1 Ge1 2.300(9) 19_665
S1 In1 2.300(9) 19_665
S1 Tl1 3.236(8) 14_556
S2 Ge1 2.335(7) 8_655
S2 In1 2.335(7) 8_655
